data_2022771
loop_
_publ_author_name
'Okmanov, Rasul Ya'
'Ziyaev, Abdukhakim A.'
'Abdukarimov, Azimboy Sh'
'Toshmurodov, Turdibek T.'
'Kholikov, Tursunali S.'

_publ_section_title
;
 Syntheses, crystal structures and Hirshfeld surface analysis of
 2-(benzyl-sulfan-yl)-5-[4-(di-methyl-amino)-phen-yl]-1,3,4-oxa-diazole
 and
 2-[(2-chloro-6-fluoro-benz-yl)sulfan-yl]-5-[4-(di-methyl-amino)-phen-yl]-1,3,4-oxa-diazole.
;
_journal_issue 'Pt 6'
_journal_name_full 'Acta crystallographica. Section E, Crystallographic communications'
_journal_page_first 552
_journal_page_last 556
_journal_paper_doi 10.1107/S2056989023004164
_journal_volume 79
_journal_year 2023
_chemical_formula_iupac 'C17 H15 Cl F N3 O S'
_chemical_formula_moiety 'C17 H15 Cl F N3 O S'
_chemical_formula_sum 'C17 H15 Cl F N3 O S'
_chemical_formula_weight 363.83
_chemical_name_systematic 2-[(2-Chloro-6-fluorobenzyl)sulfanyl]-5-[4-(dimethylamino)phenyl]-1,3,4-oxadiazole
_space_group_crystal_system monoclinic
_space_group_IT_number 14
_space_group_name_Hall '-P 2ybc'
_space_group_name_H-M_alt 'P 1 21/c 1'
_atom_sites_solution_hydrogens geom
_atom_sites_solution_primary dual
_audit_creation_method SHELXL-2018/3
_cell_angle_alpha 90
_cell_angle_beta 103.33(3)
_cell_angle_gamma 90
_cell_formula_units_Z 4
_cell_length_a 16.308(3)
_cell_length_b 7.9787(16)
_cell_length_c 13.072(3)
_cell_measurement_reflns_used 4884
_cell_measurement_temperature 296(2)
_cell_measurement_theta_max 70.6660
_cell_measurement_theta_min 2.7760
_cell_volume 1655.1(6)
_computing_cell_refinement
;
CrysAlis PRO (Rigaku OD, 2021)
;
_computing_data_collection
;
CrysAlis PRO (Rigaku OD, 2021)
;
_computing_data_reduction
;
CrysAlis PRO (Rigaku OD, 2021)
;
_computing_molecular_graphics
;
XP in SHELXTL (Sheldrick, 2008)
;
_computing_publication_material
;
SHELXTL (Sheldrick, 2008), PLATON (Spek, 2020) and publCIF
(Westrip, 2010)
;
_computing_structure_refinement
;
<i>SHELXL2018/3</i> (Sheldrick, 2015)
;
_computing_structure_solution
;
SHELXS97    (Sheldrick, 2008)
;
_diffrn_ambient_temperature 296(2)
_diffrn_detector 'Hybrid Pixel Array Detector'
_diffrn_detector_area_resol_mean 10.0000
_diffrn_measured_fraction_theta_full 1.000
_diffrn_measured_fraction_theta_max 0.988
_diffrn_measurement_device 'four-circle diffractometer'
_diffrn_measurement_device_type 'XtaLAB Synergy, Single source at home/near, HyPix3000'
_diffrn_measurement_method '\w scans'
_diffrn_radiation_type CuK\a
_diffrn_radiation_wavelength 1.54184
_diffrn_reflns_av_R_equivalents 0.0209
_diffrn_reflns_av_unetI/netI 0.0234
_diffrn_reflns_limit_h_max 19
_diffrn_reflns_limit_h_min -19
_diffrn_reflns_limit_k_max 9
_diffrn_reflns_limit_k_min -9
_diffrn_reflns_limit_l_max 15
_diffrn_reflns_limit_l_min -14
_diffrn_reflns_number 8579
_diffrn_reflns_theta_full 67.684
_diffrn_reflns_theta_max 71.463
_diffrn_reflns_theta_min 2.785
_diffrn_source 'micro-focus sealed X-ray tube'
_exptl_absorpt_coefficient_mu 3.400
_exptl_absorpt_correction_T_max 1.00000
_exptl_absorpt_correction_T_min 0.70383
_exptl_absorpt_correction_type multi-scan
_exptl_absorpt_process_details
;
(SADABS; Krause <i>et al.</i>,  2015)
;
_exptl_crystal_colour colorless
_exptl_crystal_density_diffrn 1.460
_exptl_crystal_description prizmatic
_exptl_crystal_F_000 752
_exptl_crystal_size_max 0.30
_exptl_crystal_size_mid 0.25
_exptl_crystal_size_min 0.15
_refine_diff_density_max 0.177
_refine_diff_density_min -0.329
_refine_ls_extinction_method none
_refine_ls_goodness_of_fit_ref 1.048
_refine_ls_hydrogen_treatment constr
_refine_ls_matrix_type full
_refine_ls_number_parameters 219
_refine_ls_number_reflns 3181
_refine_ls_number_restraints 0
_refine_ls_restrained_S_all 1.048
_refine_ls_R_factor_all 0.0435
_refine_ls_R_factor_gt 0.0388
_refine_ls_shift/su_max 0.001
_refine_ls_shift/su_mean 0.000
_refine_ls_structure_factor_coef Fsqd
_refine_ls_weighting_details 'w=1/[\s^2^(Fo^2^)+(0.0548P)^2^+0.3561P] where P=(Fo^2^+2Fc^2^)/3'
_refine_ls_weighting_scheme calc
_refine_ls_wR_factor_gt 0.1024
_refine_ls_wR_factor_ref 0.1062
_reflns_number_gt 2771
_reflns_number_total 3181
_reflns_threshold_expression 'I > 2\s(I)'
_cod_data_source_file dx2051sup1.cif
_cod_data_source_block II
_cod_depositor_comments 'Adding full bibliography for 2022770--2022771.cif.'
_cod_original_sg_symbol_H-M 'P 21/c'
_cod_database_code 2022771
_cod_database_fobs_code 2022771
_shelx_space_group_comment
;
The symmetry employed for this shelxl refinement is uniquely defined
by the following loop, which should always be used as a source of
symmetry information in preference to the above space-group names.
They are only intended as comments.
;

loop_
_space_group_symop_operation_xyz
'x, y, z'
'-x, y+1/2, -z+1/2'
'-x, -y, -z'
'x, -y-1/2, z-1/2'

loop_
_atom_site_type_symbol
_atom_site_label
_atom_site_fract_x
_atom_site_fract_y
_atom_site_fract_z
_atom_site_U_iso_or_equiv
_atom_site_adp_type
_atom_site_calc_flag
_atom_site_occupancy
_atom_site_disorder_assembly
_atom_site_disorder_group
S S1 0.70024(3) 0.25638(6) 0.67262(4) 0.05766(17) Uani d 1 . .
F F1 0.53784(8) 0.62390(19) 0.74016(9) 0.0710(4) Uani d 1 . .
Cl Cl1 0.65329(4) 0.42921(8) 0.43372(4) 0.07189(19) Uani d 1 . .
N N3 0.70438(10) 0.4438(2) 0.85013(13) 0.0575(4) Uani d 1 . .
N N4 0.76430(11) 0.4635(2) 0.94693(13) 0.0591(4) Uani d 1 . .
N N4A 1.13318(11) 0.2937(3) 1.24513(14) 0.0645(5) Uani d 1 . .
O O1 0.81509(8) 0.28552(16) 0.84836(9) 0.0484(3) Uani d 1 . .
C C2 0.73729(11) 0.3394(2) 0.79712(14) 0.0469(4) Uani d 1 . .
C C5 0.82736(11) 0.3695(2) 0.94229(13) 0.0459(4) Uani d 1 . .
C C1A 0.90528(11) 0.3437(2) 1.02033(13) 0.0458(4) Uani d 1 . .
C C2A 0.91795(13) 0.4247(3) 1.11650(15) 0.0569(5) Uani d 1 . .
H H2AA 0.875254 0.491431 1.130992 0.068 Uiso calc 1 . .
C C3A 0.99218(13) 0.4085(3) 1.19079(15) 0.0583(5) Uani d 1 . .
H H3AA 0.998800 0.464500 1.254560 0.070 Uiso calc 1 . .
C C4A 1.05833(11) 0.3090(2) 1.17239(14) 0.0490(4) Uani d 1 . .
C C5A 1.04385(13) 0.2249(3) 1.07595(16) 0.0583(5) Uani d 1 . .
H H5AA 1.085423 0.154883 1.061691 0.070 Uiso calc 1 . .
C C6A 0.96948(13) 0.2437(3) 1.00180(15) 0.0560(5) Uani d 1 . .
H H6AA 0.962246 0.187883 0.937881 0.067 Uiso calc 1 . .
C C7A 1.14655(15) 0.3781(4) 1.34498(18) 0.0783(7) Uani d 1 . .
H H7AA 1.103965 0.344344 1.380639 0.118 Uiso calc 1 . .
H H7AB 1.143475 0.497119 1.333810 0.118 Uiso calc 1 . .
H H7AC 1.201117 0.349276 1.387036 0.118 Uiso calc 1 . .
C C8A 1.20022(14) 0.1914(3) 1.2238(2) 0.0734(6) Uani d 1 . .
H H8AA 1.180549 0.078396 1.209806 0.110 Uiso calc 1 . .
H H8AB 1.247110 0.192586 1.283686 0.110 Uiso calc 1 . .
H H8AC 1.217624 0.234985 1.163709 0.110 Uiso calc 1 . .
C C1B 0.59678(10) 0.5336(2) 0.60183(12) 0.0413(4) Uani d 1 . .
C C2B 0.62301(10) 0.5823(2) 0.51172(13) 0.0447(4) Uani d 1 . .
C C3B 0.62432(12) 0.7473(3) 0.48082(16) 0.0555(5) Uani d 1 . .
H H3BA 0.643266 0.775274 0.421154 0.067 Uiso calc 1 . .
C C4B 0.59745(14) 0.8693(3) 0.53885(19) 0.0641(6) Uani d 1 . .
H H4BA 0.598734 0.980957 0.518853 0.077 Uiso calc 1 . .
C C5B 0.56857(13) 0.8285(3) 0.62650(18) 0.0618(5) Uani d 1 . .
H H5BA 0.549420 0.911110 0.665483 0.074 Uiso calc 1 . .
C C6B 0.56865(11) 0.6628(3) 0.65515(14) 0.0487(4) Uani d 1 . .
C C7B 0.59662(12) 0.3548(2) 0.63726(16) 0.0537(5) Uani d 1 . .
H H7BA 0.561130 0.289986 0.581406 0.064 Uiso calc 1 . .
H H7BB 0.571488 0.350251 0.697611 0.064 Uiso calc 1 . .

loop_
_atom_site_aniso_label
_atom_site_aniso_U_11
_atom_site_aniso_U_22
_atom_site_aniso_U_33
_atom_site_aniso_U_12
_atom_site_aniso_U_13
_atom_site_aniso_U_23
S1 0.0609(3) 0.0489(3) 0.0553(3) 0.0077(2) -0.0030(2) -0.0039(2)
F1 0.0611(7) 0.1044(10) 0.0511(6) 0.0122(7) 0.0199(5) -0.0031(6)
Cl1 0.0721(4) 0.0899(4) 0.0532(3) 0.0172(3) 0.0134(2) -0.0173(3)
N3 0.0510(9) 0.0600(10) 0.0562(9) 0.0113(8) 0.0010(7) 0.0001(8)
N4 0.0550(9) 0.0651(10) 0.0532(9) 0.0145(8) 0.0046(7) -0.0054(8)
N4A 0.0483(9) 0.0850(12) 0.0551(9) 0.0034(9) 0.0013(7) 0.0009(9)
O1 0.0478(7) 0.0486(7) 0.0460(6) 0.0071(5) 0.0050(5) -0.0008(5)
C2 0.0466(9) 0.0408(9) 0.0500(9) 0.0025(8) 0.0043(8) 0.0053(7)
C5 0.0481(10) 0.0438(9) 0.0455(9) 0.0032(8) 0.0102(7) 0.0005(7)
C1A 0.0454(9) 0.0463(9) 0.0447(9) 0.0038(8) 0.0088(7) 0.0015(7)
C2A 0.0552(11) 0.0628(12) 0.0518(10) 0.0154(9) 0.0107(9) -0.0077(9)
C3A 0.0636(12) 0.0639(12) 0.0449(10) 0.0076(10) 0.0072(9) -0.0093(9)
C4A 0.0459(10) 0.0549(10) 0.0454(9) -0.0020(8) 0.0093(7) 0.0066(8)
C5A 0.0504(11) 0.0717(13) 0.0524(10) 0.0171(10) 0.0110(9) -0.0048(9)
C6A 0.0560(11) 0.0650(12) 0.0455(10) 0.0124(9) 0.0087(9) -0.0080(9)
C7A 0.0620(13) 0.109(2) 0.0565(12) -0.0168(14) -0.0021(10) -0.0042(13)
C8A 0.0484(11) 0.0855(16) 0.0824(15) 0.0075(11) 0.0071(10) 0.0184(13)
C1B 0.0319(8) 0.0469(9) 0.0415(8) -0.0017(7) 0.0008(6) -0.0021(7)
C2B 0.0340(8) 0.0545(10) 0.0423(8) 0.0003(7) 0.0018(7) -0.0044(7)
C3B 0.0431(10) 0.0641(12) 0.0553(11) -0.0049(9) 0.0031(8) 0.0125(9)
C4B 0.0555(12) 0.0470(11) 0.0818(15) -0.0011(9) -0.0005(10) 0.0053(10)
C5B 0.0522(11) 0.0545(11) 0.0731(13) 0.0080(9) 0.0032(10) -0.0161(10)
C6B 0.0367(8) 0.0633(11) 0.0437(9) 0.0029(8) 0.0048(7) -0.0064(8)
C7B 0.0448(10) 0.0522(10) 0.0589(11) -0.0064(8) 0.0014(8) 0.0019(8)

loop_
_atom_type_symbol
_atom_type_description
_atom_type_scat_dispersion_real
_atom_type_scat_dispersion_imag
_atom_type_scat_source
C C 0.0181 0.0091 'International Tables Vol C Tables 4.2.6.8 and 6.1.1.4'
H H 0.0000 0.0000 'International Tables Vol C Tables 4.2.6.8 and 6.1.1.4'
N N 0.0311 0.0180 'International Tables Vol C Tables 4.2.6.8 and 6.1.1.4'
O O 0.0492 0.0322 'International Tables Vol C Tables 4.2.6.8 and 6.1.1.4'
F F 0.0727 0.0534 'International Tables Vol C Tables 4.2.6.8 and 6.1.1.4'
S S 0.3331 0.5567 'International Tables Vol C Tables 4.2.6.8 and 6.1.1.4'
Cl Cl 0.3639 0.7018 'International Tables Vol C Tables 4.2.6.8 and 6.1.1.4'

loop_
_geom_angle_atom_site_label_1
_geom_angle_atom_site_label_2
_geom_angle_atom_site_label_3
_geom_angle_site_symmetry_1
_geom_angle_site_symmetry_3
_geom_angle
_geom_angle_publ_flag
C2 S1 C7B . . 100.11(10) ?
C2 N3 N4 . . 105.48(15) ?
C5 N4 N3 . . 106.70(15) ?
C4A N4A C7A . . 120.80(19) ?
C4A N4A C8A . . 120.70(19) ?
C7A N4A C8A . . 118.50(19) ?
C2 O1 C5 . . 102.31(14) ?
N3 C2 O1 . . 113.54(16) ?
N3 C2 S1 . . 131.27(14) ?
O1 C2 S1 . . 115.19(13) ?
N4 C5 O1 . . 111.96(16) ?
N4 C5 C1A . . 129.11(17) ?
O1 C5 C1A . . 118.93(15) ?
C6A C1A C2A . . 117.89(17) ?
C6A C1A C5 . . 122.38(16) ?
C2A C1A C5 . . 119.70(17) ?
C3A C2A C1A . . 121.37(18) ?
C3A C2A H2AA . . 119.3 ?
C1A C2A H2AA . . 119.3 ?
C2A C3A C4A . . 121.29(18) ?
C2A C3A H3AA . . 119.4 ?
C4A C3A H3AA . . 119.4 ?
N4A C4A C5A . . 121.42(18) ?
N4A C4A C3A . . 121.92(18) ?
C5A C4A C3A . . 116.66(17) ?
C6A C5A C4A . . 121.41(18) ?
C6A C5A H5AA . . 119.3 ?
C4A C5A H5AA . . 119.3 ?
C5A C6A C1A . . 121.35(18) ?
C5A C6A H6AA . . 119.3 ?
C1A C6A H6AA . . 119.3 ?
N4A C7A H7AA . . 109.5 ?
N4A C7A H7AB . . 109.5 ?
H7AA C7A H7AB . . 109.5 ?
N4A C7A H7AC . . 109.5 ?
H7AA C7A H7AC . . 109.5 ?
H7AB C7A H7AC . . 109.5 ?
N4A C8A H8AA . . 109.5 ?
N4A C8A H8AB . . 109.5 ?
H8AA C8A H8AB . . 109.5 ?
N4A C8A H8AC . . 109.5 ?
H8AA C8A H8AC . . 109.5 ?
H8AB C8A H8AC . . 109.5 ?
C6B C1B C2B . . 114.82(16) ?
C6B C1B C7B . . 121.99(17) ?
C2B C1B C7B . . 123.18(16) ?
C3B C2B C1B . . 122.74(17) ?
C3B C2B Cl1 . . 118.33(15) ?
C1B C2B Cl1 . . 118.91(14) ?
C4B C3B C2B . . 119.26(19) ?
C4B C3B H3BA . . 120.4 ?
C2B C3B H3BA . . 120.4 ?
C3B C4B C5B . . 120.6(2) ?
C3B C4B H4BA . . 119.7 ?
C5B C4B H4BA . . 119.7 ?
C6B C5B C4B . . 118.43(19) ?
C6B C5B H5BA . . 120.8 ?
C4B C5B H5BA . . 120.8 ?
F1 C6B C5B . . 117.80(18) ?
F1 C6B C1B . . 118.12(18) ?
C5B C6B C1B . . 124.07(18) ?
C1B C7B S1 . . 114.87(13) ?
C1B C7B H7BA . . 108.6 ?
S1 C7B H7BA . . 108.6 ?
C1B C7B H7BB . . 108.6 ?
S1 C7B H7BB . . 108.6 ?
H7BA C7B H7BB . . 107.5 ?

loop_
_geom_bond_atom_site_label_1
_geom_bond_atom_site_label_2
_geom_bond_site_symmetry_2
_geom_bond_distance
_geom_bond_publ_flag
S1 C2 . 1.7317(19) ?
S1 C7B . 1.824(2) ?
F1 C6B . 1.357(2) ?
Cl1 C2B . 1.7346(18) ?
N3 C2 . 1.278(2) ?
N3 N4 . 1.418(2) ?
N4 C5 . 1.286(2) ?
N4A C4A . 1.369(2) ?
N4A C7A . 1.440(3) ?
N4A C8A . 1.442(3) ?
O1 C2 . 1.361(2) ?
O1 C5 . 1.372(2) ?
C5 C1A . 1.449(2) ?
C1A C6A . 1.382(3) ?
C1A C2A . 1.386(3) ?
C2A C3A . 1.372(3) ?
C2A H2AA . 0.9300 ?
C3A C4A . 1.404(3) ?
C3A H3AA . 0.9300 ?
C4A C5A . 1.399(3) ?
C5A C6A . 1.375(3) ?
C5A H5AA . 0.9300 ?
C6A H6AA . 0.9300 ?
C7A H7AA . 0.9600 ?
C7A H7AB . 0.9600 ?
C7A H7AC . 0.9600 ?
C8A H8AA . 0.9600 ?
C8A H8AB . 0.9600 ?
C8A H8AC . 0.9600 ?
C1B C6B . 1.381(2) ?
C1B C2B . 1.398(2) ?
C1B C7B . 1.500(2) ?
C2B C3B . 1.378(3) ?
C3B C4B . 1.367(3) ?
C3B H3BA . 0.9300 ?
C4B C5B . 1.375(3) ?
C4B H4BA . 0.9300 ?
C5B C6B . 1.374(3) ?
C5B H5BA . 0.9300 ?
C7B H7BA . 0.9700 ?
C7B H7BB . 0.9700 ?

loop_
_geom_hbond_atom_site_label_D
_geom_hbond_atom_site_label_H
_geom_hbond_atom_site_label_A
_geom_hbond_site_symmetry_A
_geom_hbond_distance_DH
_geom_hbond_distance_HA
_geom_hbond_distance_DA
_geom_hbond_angle_DHA
_geom_hbond_publ_flag
C2B Cl1 Cg1 4_554 1.735(2) 3.3020(10) 4.939(2) 156.25(6) y
C8A H8AB Cg3 3_767 0.96 2.94 3.857(3) 161 y
C7B H7BA Cg3 3_666 0.97 2.85 3.674(2) 143 y

loop_
_geom_torsion_atom_site_label_1
_geom_torsion_atom_site_label_2
_geom_torsion_atom_site_label_3
_geom_torsion_atom_site_label_4
_geom_torsion_site_symmetry_1
_geom_torsion_site_symmetry_2
_geom_torsion_site_symmetry_3
_geom_torsion_site_symmetry_4
_geom_torsion
_geom_torsion_publ_flag
C2 N3 N4 C5 . . . . 0.2(2) ?
N4 N3 C2 O1 . . . . -0.4(2) ?
N4 N3 C2 S1 . . . . 179.84(15) ?
C5 O1 C2 N3 . . . . 0.4(2) ?
C5 O1 C2 S1 . . . . -179.82(12) ?
C7B S1 C2 N3 . . . . -1.9(2) ?
C7B S1 C2 O1 . . . . 178.28(13) ?
N3 N4 C5 O1 . . . . 0.0(2) ?
N3 N4 C5 C1A . . . . 179.96(18) ?
C2 O1 C5 N4 . . . . -0.2(2) ?
C2 O1 C5 C1A . . . . 179.82(16) ?
N4 C5 C1A C6A . . . . -176.9(2) ?
O1 C5 C1A C6A . . . . 3.1(3) ?
N4 C5 C1A C2A . . . . 1.4(3) ?
O1 C5 C1A C2A . . . . -178.60(17) ?
C6A C1A C2A C3A . . . . 0.9(3) ?
C5 C1A C2A C3A . . . . -177.46(19) ?
C1A C2A C3A C4A . . . . -0.1(3) ?
C7A N4A C4A C5A . . . . -178.7(2) ?
C8A N4A C4A C5A . . . . 0.8(3) ?
C7A N4A C4A C3A . . . . 0.9(3) ?
C8A N4A C4A C3A . . . . -179.6(2) ?
C2A C3A C4A N4A . . . . 179.0(2) ?
C2A C3A C4A C5A . . . . -1.4(3) ?
N4A C4A C5A C6A . . . . -178.3(2) ?
C3A C4A C5A C6A . . . . 2.1(3) ?
C4A C5A C6A C1A . . . . -1.3(3) ?
C2A C1A C6A C5A . . . . -0.2(3) ?
C5 C1A C6A C5A . . . . 178.09(19) ?
C6B C1B C2B C3B . . . . 2.8(2) ?
C7B C1B C2B C3B . . . . -178.83(17) ?
C6B C1B C2B Cl1 . . . . -175.93(12) ?
C7B C1B C2B Cl1 . . . . 2.5(2) ?
C1B C2B C3B C4B . . . . -1.3(3) ?
Cl1 C2B C3B C4B . . . . 177.37(15) ?
C2B C3B C4B C5B . . . . -0.7(3) ?
C3B C4B C5B C6B . . . . 1.0(3) ?
C4B C5B C6B F1 . . . . -178.26(17) ?
C4B C5B C6B C1B . . . . 0.6(3) ?
C2B C1B C6B F1 . . . . 176.46(14) ?
C7B C1B C6B F1 . . . . -2.0(2) ?
C2B C1B C6B C5B . . . . -2.4(2) ?
C7B C1B C6B C5B . . . . 179.15(17) ?
C6B C1B C7B S1 . . . . -118.50(17) ?
C2B C1B C7B S1 . . . . 63.2(2) ?
C2 S1 C7B C1B . . . . 78.87(15) ?
